data_9017339
loop_
_publ_author_name
'Abriel, W.'

_publ_section_title
;
 Calcium sulfat subhydrat, CaSO4.0,8H2O
;
_journal_name_full 'Acta Crystallographica, Section C'
_journal_page_first 956
_journal_page_last 958
_journal_volume 39
_journal_year 1983
_chemical_compound_source Synthetic
_chemical_formula_sum 'Ca H1.62 O4.81 S'
_chemical_name_mineral Bassanite
_space_group_IT_number 152
_space_group_name_Hall 'P 31 2"'
_space_group_name_H-M_alt 'P 31 2 1'
_symmetry_space_group_name_H-M 'P 31 2 1'
_cell_angle_alpha 90
_cell_angle_beta 90
_cell_angle_gamma 120
_cell_formula_units_Z 3
_cell_length_a 6.968
_cell_length_b 6.968
_cell_length_c 6.410
_cell_volume 269.529
_database_code_amcsd 0019836
_exptl_crystal_density_diffrn 2.786
_cod_data_source_file inputs/fixed/downloads/11/11612.cif
_cod_data_source_block 11612
_cod_original_formula_sum 'Ca S O4.81 H1.62'
_cod_database_code 9017339

loop_
_space_group_symop_operation_xyz
x,y,z
y,x,-z
-y,x-y,1/3+z
-x,-x+y,1/3-z
-x+y,-x,2/3+z
x-y,-y,2/3-z

loop_
_atom_site_label
_atom_site_fract_x
_atom_site_fract_y
_atom_site_fract_z
_atom_site_occupancy
_atom_site_U_iso_or_equiv
_atom_site_type_symbol
_atom_site_attached_hydrogens
Ca 0.54240 0.00000 0.83333 1.00000 0.02394 Ca 0
S 0.54810 0.00000 0.33333 1.00000 0.01229 S 0
O1 0.59520 0.85640 0.46560 1.00000 0.02571 O 0
O2 0.36930 0.87310 0.18970 1.00000 0.02102 O 0
Wat 0.91430 0.00000 0.83333 0.81000 0.06016 O 2

loop_
_cod_changelog_entry_id
_cod_changelog_entry_author
_cod_changelog_entry_date
_cod_changelog_entry_text
1
;cod-tools version 3.8.0
Id: cif_guess_AMCSD_atom_types 9574 2023-05-10 09:00:05Z saulius
;
2023-05-10T18:58:06+03:00
;Derived atom types and hydrogen counts
from atom names that follow the AMCSD naming convention
(Wat == water, O-H == hydroxyl).
;

loop_
_cod_related_entry_id
_cod_related_entry_database
_cod_related_entry_code
1 AMCSD 0019836
